data_2000798
loop_
_publ_author_name
'Berraho, M.'
'R'Kha, C.'
'Vegas, A.'
'Rafiq, M.'

_publ_section_title
;
 Structure of Ni(H~2~O)~6~(NH~4~)~2~(PO~3~F)~2~
;
_journal_issue 7
_journal_name_full 'Acta Crystallographica Section C'
_journal_page_first 1350
_journal_page_last 1352
_journal_paper_doi 10.1107/S0108270192003044
_journal_volume 48
_journal_year 1992
_chemical_formula_moiety 'H12 Ni1 O6,2(H4 N1),2(F1 O3 P1)'
_chemical_formula_sum 'F2 H20 N2 Ni O12 P2'
_chemical_formula_weight 398.8
_symmetry_cell_setting monoclinic
_symmetry_space_group_name_Hall '-P 2ybc'
_symmetry_space_group_name_H-M 'P 1 21/c 1'
_atom_type_scat_source IntTabIV
_cell_angle_alpha 90
_cell_angle_beta 105.910(10)
_cell_angle_gamma 90
_cell_formula_units_Z 2
_cell_length_a 6.2920(10)
_cell_length_b 12.3290(10)
_cell_length_c 9.2330(10)
_cell_measurement_reflns_used 25
_cell_measurement_temperature 293
_cell_measurement_theta_max 17
_cell_measurement_theta_min 13
_cell_volume 688.80(15)
_diffrn_measurement_device 'CAD4 four-circle'
_diffrn_measurement_method \w/2\q
_diffrn_radiation_type MoK\a
_diffrn_radiation_wavelength 0.7107
_diffrn_reflns_av_R_equivalents 0.0064
_diffrn_reflns_limit_h_max 8
_diffrn_reflns_limit_h_min -8
_diffrn_reflns_limit_k_max 17
_diffrn_reflns_limit_k_min 0
_diffrn_reflns_limit_l_max 12
_diffrn_reflns_limit_l_min 0
_diffrn_reflns_number 2104
_diffrn_reflns_theta_max 30
_diffrn_standards_decay_% 27
_diffrn_standards_interval_time 60
_diffrn_standards_number 2
_exptl_absorpt_coefficient_mu 1.72
_exptl_absorpt_correction_type none
_exptl_crystal_colour Green
_exptl_crystal_density_diffrn 1.92
_exptl_crystal_description Prismatic
_exptl_crystal_size_max 0.4
_exptl_crystal_size_mid 0.3
_exptl_crystal_size_min 0.3
_refine_diff_density_max 0.54
_refine_diff_density_min -0.71
_refine_ls_goodness_of_fit_obs 0.996
_refine_ls_hydrogen_treatment refxyz
_refine_ls_number_parameters 118
_refine_ls_number_reflns 1813
_refine_ls_R_factor_obs 0.030
_refine_ls_shift/esd_max 0.51
_refine_ls_structure_factor_coef F
_refine_ls_weighting_scheme
;Applied by PESOS (Mart\'inez-Ripoll & Cano, 1980). The scheme is given in
attached Table.
;
_refine_ls_wR_factor_obs 0.034
_reflns_number_observed 1813
_reflns_number_total 1990
_reflns_observed_criterion I>2\s(I)
_cod_data_source_file al1003.cif
_cod_data_source_block al1003a
_cod_original_cell_volume 688.8(2)
_cod_original_formula_sum 'H20 F2 N2 Ni1 O12 P2'
_cod_database_code 2000798

loop_
_atom_site_label
_atom_site_fract_x
_atom_site_fract_y
_atom_site_fract_z
_atom_site_U_iso_or_equiv
Ni .0 .0 .0 .01497(9)
P .26282(6) .13583(3) .60022(4) .01638(10)
F .2048(2) .06556(10) .44908(12) .0389(4)
O(1) .3839(2) .05624(9) .71767(9) .0230(3)
O(2) .0410(2) .17322(10) .61413(15) .0272(3)
O(3) .4086(2) .22550(10) .57021(15) .0270(3)
O(4) .2926(2) .06702(10) -.00613(13) .0216(3)
O(5) -.0422(2) .11695(10) .15131(13) .0244(3)
O(6) .1671(2) -.09893(10) .17483(13) .0235(3)
N .6428(2) .16624(12) .35935(17) .0263(4)
H(1) .623(6) .102(4) .338(4) .027
H(2) .559(7) .186(3) .415(4) .027
H(3) .796(7) .176(3) .409(4) .027
H(4) .606(6) .205(3) .284(5) .027
H(41) .333(6) .060(3) -.080(4) .022
H(42) .312(6) .131(3) .014(4) .022
H(51) .032(7) .102(3) .233(5) .025
H(52) .985(6) .180(3) .140(4) .025
H(61) .293(7) -.082(3) .208(4) .023
H(62) .106(6) -.116(3) .239(4) .023

loop_
_geom_angle_atom_site_label_1
_geom_angle_atom_site_label_2
_geom_angle_atom_site_label_3
_geom_angle
F P O(1) 103.10(7)
F P O(2) 104.22(7)
F P O(3) 103.90(8)
O(1) P O(2) 115.73(7)
O(1) P O(3) 113.40(7)
O(2) P O(3) 114.50(7)
O(4) Ni O(5) 91.18(5)
O(4) Ni O(6) 89.52(5)
O(5) Ni O(6) 90.79(5)

loop_
_geom_bond_atom_site_label_1
_geom_bond_atom_site_label_2
_geom_bond_distance
P F 1.6010(10)
P O(1) 1.5080(10)
P O(2) 1.5100(10)
P O(3) 1.5110(10)
N H(1) 0.82(4)
N H(2) 0.87(4)
N H(3) 0.96(4)
N H(4) 0.82(4)
